data_4030369
loop_
_publ_author_name
'Akhigbe, Joshua'
'Luciano, Michael'
'Zeller, Matthias'
'Br\"uckner, Christian'

_publ_section_title
;
 Mono- and Bisquinoline-Annulated Porphyrins from Porphyrin \b,\b'-Dione
 Oximes.
;
_journal_issue 1
_journal_name_full 'The Journal of organic chemistry'
_journal_page_first 499
_journal_paper_doi 10.1021/jo502511j
_journal_volume 80
_journal_year 2014
_chemical_formula_sum 'C44 H27 N5 Ni O2'
_chemical_formula_weight 716.42
_chemical_name_systematic
; 
 ? 
;
_space_group_IT_number 88
_symmetry_cell_setting tetragonal
_symmetry_space_group_name_Hall '-I 4ad'
_symmetry_space_group_name_H-M 'I 41/a :2'
_atom_sites_solution_hydrogens geom
_atom_sites_solution_primary direct
_atom_sites_solution_secondary difmap
_audit_creation_method SHELXL-97
_cell_angle_alpha 90.00
_cell_angle_beta 90.00
_cell_angle_gamma 90.00
_cell_formula_units_Z 4
_cell_length_a 15.424(2)
_cell_length_b 15.424(2)
_cell_length_c 13.692(4)
_cell_measurement_reflns_used 719
_cell_measurement_temperature 100(2)
_cell_measurement_theta_max 24.77
_cell_measurement_theta_min 3.31
_cell_volume 3257.3(11)
_computing_cell_refinement 'Apex2 v2011.2-0'
_computing_data_collection 'Apex2 v2011.2-0 (Bruker, 2011)'
_computing_data_reduction 'Apex2 v2011.2-0'
_computing_molecular_graphics 'SHELXTL 6.14'
_computing_publication_material 'SHELXTL 6.14'
_computing_structure_refinement
;  
SHELXLE Rev548, Shelxle (H\"ubschle et al., 2011)
;
_computing_structure_solution 'SHELXTL 6.14 (Bruker, 2003; Sheldrick, 2008)'
_diffrn_ambient_temperature 100(2)
_diffrn_measured_fraction_theta_full 0.985
_diffrn_measured_fraction_theta_max 0.971
_diffrn_measurement_device_type 'Bruker AXS SMART APEX CCD diffractometer'
_diffrn_measurement_method '\w scans'
_diffrn_radiation_monochromator graphite
_diffrn_radiation_source 'fine-focus sealed tube'
_diffrn_radiation_type MoK\a
_diffrn_radiation_wavelength 0.71073
_diffrn_reflns_av_R_equivalents 0.0391
_diffrn_reflns_av_sigmaI/netI 0.0777
_diffrn_reflns_limit_h_max 18
_diffrn_reflns_limit_h_min -21
_diffrn_reflns_limit_k_max 5
_diffrn_reflns_limit_k_min -21
_diffrn_reflns_limit_l_max 8
_diffrn_reflns_limit_l_min -19
_diffrn_reflns_number 4766
_diffrn_reflns_theta_full 28.00
_diffrn_reflns_theta_max 30.49
_diffrn_reflns_theta_min 1.99
_diffrn_standards_number 0
_exptl_absorpt_coefficient_mu 0.645
_exptl_absorpt_correction_T_max 0.7461
_exptl_absorpt_correction_T_min 0.5800
_exptl_absorpt_correction_type multi-scan
_exptl_absorpt_process_details 'Apex2  v2011.2-0 (Bruker, 2011)'
_exptl_crystal_colour black
_exptl_crystal_density_diffrn 1.461
_exptl_crystal_density_method 'not measured'
_exptl_crystal_description plate
_exptl_crystal_F_000 1480
_exptl_crystal_size_max 0.34
_exptl_crystal_size_mid 0.19
_exptl_crystal_size_min 0.09
_refine_diff_density_max 0.408
_refine_diff_density_min -0.206
_refine_diff_density_rms 0.054
_refine_ls_extinction_method none
_refine_ls_goodness_of_fit_ref 1.012
_refine_ls_hydrogen_treatment constr
_refine_ls_matrix_type full
_refine_ls_number_parameters 162
_refine_ls_number_reflns 2409
_refine_ls_number_restraints 44
_refine_ls_restrained_S_all 1.019
_refine_ls_R_factor_all 0.1318
_refine_ls_R_factor_gt 0.0504
_refine_ls_shift/su_max 0.000
_refine_ls_shift/su_mean 0.000
_refine_ls_structure_factor_coef Fsqd
_refine_ls_weighting_details 'calc w=1/[\s^2^(Fo^2^)+(0.0622P)^2^+0.7544P] where P=(Fo^2^+2Fc^2^)/3'
_refine_ls_weighting_scheme calc
_refine_ls_wR_factor_gt 0.1189
_refine_ls_wR_factor_ref 0.1478
_reflns_number_gt 1113
_reflns_number_total 2409
_reflns_threshold_expression I>2\s(I)
_cod_data_source_file jo502511j_si_002.cif
_cod_data_source_block 12mz193_0m
_cod_depositor_comments
;
The following automatic conversions were performed:

'_symmetry_cell_setting' value 'Tetragonal' changed to 'tetragonal'
according to
/home/saulius/struct/COD-crude-data--automatic-downloads/rss-feeds/ACS/lib/dictionaries/cif_core.dic
dictionary named 'cif_core.dic' version 2.4.2 from 2011-04-26.

Automatic conversion script
Id: cif_fix_values 2935 2014-11-11 08:27:57Z andrius 

 Adding full bibliography for 4030367--4030370.cif.
;
_cod_original_cell_volume 3257.5(11)
_cod_original_sg_symbol_H-M I4(1)/a
_cod_database_code 4030369

loop_
_symmetry_equiv_pos_as_xyz
'x, y, z'
'-x+1/2, -y, z+1/2'
'-y+3/4, x+1/4, z+1/4'
'y+3/4, -x+3/4, z+3/4'
'x+1/2, y+1/2, z+1/2'
'-x+1, -y+1/2, z+1'
'-y+5/4, x+3/4, z+3/4'
'y+5/4, -x+5/4, z+5/4'
'-x, -y, -z'
'x-1/2, y, -z-1/2'
'y-3/4, -x-1/4, -z-1/4'
'-y-3/4, x-3/4, -z-3/4'
'-x+1/2, -y+1/2, -z+1/2'
'x, y+1/2, -z'
'y-1/4, -x+1/4, -z+1/4'
'-y-1/4, x-1/4, -z-1/4'

loop_
_atom_site_label
_atom_site_type_symbol
_atom_site_fract_x
_atom_site_fract_y
_atom_site_fract_z
_atom_site_U_iso_or_equiv
_atom_site_adp_type
_atom_site_occupancy
_atom_site_symmetry_multiplicity
_atom_site_calc_flag
_atom_site_refinement_flags
_atom_site_disorder_assembly
_atom_site_disorder_group
C1 C 0.34770(17) 0.63238(17) 0.1078(2) 0.0516(7) Uani 1 1 d D . .
C2 C 0.3237(6) 0.5450(8) 0.1234(14) 0.0550(19) Uani 0.75 1 d PD A 1
H2 H 0.2673 0.5210 0.1157 0.066 Uiso 0.75 1 calc PR A 1
C3 C 0.3969(6) 0.5013(10) 0.1517(14) 0.0594(13) Uani 0.75 1 d PD A 1
H3 H 0.4007 0.4414 0.1672 0.071 Uiso 0.75 1 calc PR A 1
C4 C 0.46549(18) 0.56146(17) 0.1537(2) 0.0504(7) Uani 1 1 d D . .
C5 C 0.55203(17) 0.53972(17) 0.1647(2) 0.0500(7) Uani 1 1 d . A .
C6 C 0.57648(17) 0.44837(18) 0.1921(2) 0.0525(7) Uani 1 1 d . . .
C7 C 0.5710(2) 0.38243(19) 0.1241(3) 0.0646(8) Uani 1 1 d . A .
H7 H 0.5482 0.3940 0.0609 0.077 Uiso 1 1 calc R . .
C8 C 0.5986(2) 0.2995(2) 0.1476(3) 0.0701(9) Uani 1 1 d . . .
H8 H 0.5959 0.2548 0.1000 0.084 Uiso 1 1 calc R A .
C9 C 0.6294(2) 0.2816(2) 0.2380(3) 0.0707(10) Uani 1 1 d . A .
H9 H 0.6479 0.2246 0.2538 0.085 Uiso 1 1 calc R . .
C10 C 0.6338(3) 0.3466(2) 0.3074(3) 0.0907(12) Uani 1 1 d . . .
H10 H 0.6553 0.3343 0.3709 0.109 Uiso 1 1 calc R A .
C11 C 0.6069(2) 0.4300(2) 0.2839(3) 0.0769(10) Uani 1 1 d . A .
H11 H 0.6095 0.4746 0.3317 0.092 Uiso 1 1 calc R . .
N1 N 0.43511(14) 0.64322(13) 0.12783(16) 0.0463(6) Uani 1 1 d . A .
C2A C 0.321(2) 0.537(3) 0.116(6) 0.0550(19) Uani 0.176(4) 1 d PD A 2
C3A C 0.391(2) 0.495(3) 0.156(6) 0.0594(13) Uani 0.176(4) 1 d PD A 2
N2A N 0.3951(13) 0.4269(12) 0.1892(15) 0.066(5) Uani 0.176(4) 1 d PDU A 2
O1A O 0.2438(9) 0.5152(9) 0.1030(12) 0.067(4) Uani 0.176(4) 1 d PDU A 2
O2A O 0.3102(12) 0.3918(11) 0.2046(15) 0.123(5) Uani 0.176(4) 1 d PD A 2
H2A H 0.2774 0.4076 0.1590 0.184 Uiso 0.176(4) 1 calc PRD A 2
C2B C 0.3307(16) 0.534(3) 0.093(3) 0.0550(19) Uani 0.074(4) 1 d PD A 3
C3B C 0.3866(19) 0.500(3) 0.166(3) 0.0594(13) Uani 0.074(4) 1 d PD A 3
N2B N 0.264(2) 0.505(2) 0.071(3) 0.067(4) Uani 0.074(4) 1 d PD A 3
O1B O 0.391(3) 0.440(2) 0.227(3) 0.066(5) Uani 0.074(4) 1 d PD A 3
O2B O 0.259(3) 0.417(2) 0.106(3) 0.123(5) Uani 0.074(4) 1 d PDU A 3
H2B H 0.3046 0.4037 0.1353 0.184 Uiso 0.074(4) 1 calc PRD A 3
Ni01 Ni 0.5000 0.7500 0.1250 0.0454(3) Uani 1 4 d S . .

loop_
_atom_site_aniso_label
_atom_site_aniso_U_11
_atom_site_aniso_U_22
_atom_site_aniso_U_33
_atom_site_aniso_U_23
_atom_site_aniso_U_13
_atom_site_aniso_U_12
C1 0.0468(15) 0.0433(15) 0.0647(18) 0.0008(13) -0.0014(14) -0.0015(12)
C2 0.0461(17) 0.047(3) 0.072(4) 0.002(3) 0.001(2) -0.0052(15)
C3 0.049(2) 0.044(2) 0.086(3) 0.020(2) 0.000(2) -0.002(2)
C4 0.0484(16) 0.0443(15) 0.0586(16) 0.0087(13) -0.0014(13) -0.0003(12)
C5 0.0500(16) 0.0474(16) 0.0525(16) 0.0056(13) -0.0014(13) 0.0043(12)
C6 0.0391(15) 0.0513(16) 0.0669(18) 0.0101(15) 0.0009(14) 0.0022(12)
C7 0.068(2) 0.0584(19) 0.0668(19) 0.0019(17) 0.0006(17) 0.0079(15)
C8 0.069(2) 0.0512(19) 0.090(3) -0.0019(18) 0.0076(19) 0.0052(15)
C9 0.063(2) 0.0524(19) 0.097(3) 0.020(2) 0.0132(19) 0.0103(15)
C10 0.112(3) 0.073(2) 0.087(3) 0.021(2) -0.009(2) 0.029(2)
C11 0.091(3) 0.065(2) 0.074(2) 0.0078(18) -0.016(2) 0.0180(18)
N1 0.0427(12) 0.0427(12) 0.0535(14) 0.0053(11) -0.0024(10) 0.0026(9)
C2A 0.0461(17) 0.047(3) 0.072(4) 0.002(3) 0.001(2) -0.0052(15)
C3A 0.049(2) 0.044(2) 0.086(3) 0.020(2) 0.000(2) -0.002(2)
N2A 0.057(6) 0.054(7) 0.086(10) 0.012(7) 0.000(8) -0.004(5)
O1A 0.061(7) 0.043(5) 0.098(9) 0.019(6) 0.000(6) -0.010(5)
O2A 0.114(9) 0.102(8) 0.152(9) 0.029(8) -0.017(8) 0.004(7)
C2B 0.0461(17) 0.047(3) 0.072(4) 0.002(3) 0.001(2) -0.0052(15)
C3B 0.049(2) 0.044(2) 0.086(3) 0.020(2) 0.000(2) -0.002(2)
N2B 0.061(7) 0.043(5) 0.098(9) 0.019(6) 0.000(6) -0.010(5)
O1B 0.057(6) 0.054(7) 0.086(10) 0.012(7) 0.000(8) -0.004(5)
O2B 0.114(9) 0.102(8) 0.152(9) 0.029(8) -0.017(8) 0.004(7)
Ni01 0.0427(3) 0.0427(3) 0.0508(4) 0.000 0.000 0.000

loop_
_atom_type_symbol
_atom_type_description
_atom_type_scat_dispersion_real
_atom_type_scat_dispersion_imag
_atom_type_scat_source
C C 0.0033 0.0016 'International Tables Vol C Tables 4.2.6.8 and 6.1.1.4'
H H 0.0000 0.0000 'International Tables Vol C Tables 4.2.6.8 and 6.1.1.4'
N N 0.0061 0.0033 'International Tables Vol C Tables 4.2.6.8 and 6.1.1.4'
O O 0.0106 0.0060 'International Tables Vol C Tables 4.2.6.8 and 6.1.1.4'
Ni Ni 0.3393 1.1124 'International Tables Vol C Tables 4.2.6.8 and 6.1.1.4'

loop_
_geom_angle_atom_site_label_1
_geom_angle_atom_site_label_2
_geom_angle_atom_site_label_3
_geom_angle
_geom_angle_site_symmetry_1
_geom_angle_site_symmetry_3
C5 C1 N1 125.7(2) 15_565 .
C5 C1 C2 124.1(3) 15_565 .
N1 C1 C2 109.9(3) . .
C5 C1 C2A 123.0(7) 15_565 .
N1 C1 C2A 111.3(7) . .
C5 C1 C2B 125.1(7) 15_565 .
N1 C1 C2B 108.0(7) . .
C3 C2 C1 107.1(4) . .
C3 C2 H2 126.4 . .
C1 C2 H2 126.4 . .
C2 C3 C4 107.5(5) . .
C2 C3 H3 126.2 . .
C4 C3 H3 126.2 . .
C5 C4 N1 124.9(2) . .
C5 C4 C3 124.5(4) . .
N1 C4 C3 109.8(4) . .
C5 C4 C3A 123.8(10) . .
N1 C4 C3A 110.9(8) . .
C5 C4 C3B 126.6(9) . .
N1 C4 C3B 108.5(9) . .
C4 C5 C1 121.6(2) . 12_766
C4 C5 C6 119.7(2) . .
C1 C5 C6 118.5(2) 12_766 .
C11 C6 C7 119.1(3) . .
C11 C6 C5 120.4(3) . .
C7 C6 C5 120.4(3) . .
C6 C7 C8 120.3(3) . .
C6 C7 H7 119.9 . .
C8 C7 H7 119.9 . .
C9 C8 C7 120.5(3) . .
C9 C8 H8 119.7 . .
C7 C8 H8 119.7 . .
C8 C9 C10 119.9(3) . .
C8 C9 H9 120.1 . .
C10 C9 H9 120.1 . .
C9 C10 C11 119.8(4) . .
C9 C10 H10 120.1 . .
C11 C10 H10 120.1 . .
C6 C11 C10 120.4(3) . .
C6 C11 H11 119.8 . .
C10 C11 H11 119.8 . .
C1 N1 C4 105.6(2) . .
C1 N1 Ni01 127.17(18) . .
C4 N1 Ni01 127.21(18) . .
O1A C2A C3A 133(2) . .
O1A C2A C1 120.5(18) . .
C3A C2A C1 105.5(10) . .
N2A C3A C2A 129(2) . .
N2A C3A C4 126(2) . .
C2A C3A C4 105.5(10) . .
C3A N2A O2A 111(2) . .
N2A O2A H2A 109.5 . .
N2B C2B C3B 125(3) . .
N2B C2B C1 124(2) . .
C3B C2B C1 99.3(10) . .
O1B C3B C2B 141(3) . .
O1B C3B C4 119(2) . .
C2B C3B C4 99.9(11) . .
C2B N2B O2B 109(3) . .
N1 Ni01 N1 90.025(3) 12_766 6_564
N1 Ni01 N1 90.024(3) 12_766 .
N1 Ni01 N1 177.70(13) 6_564 .
N1 Ni01 N1 177.70(13) 12_766 15_565
N1 Ni01 N1 90.020(3) 6_564 15_565
N1 Ni01 N1 90.024(3) . 15_565

loop_
_geom_bond_atom_site_label_1
_geom_bond_atom_site_label_2
_geom_bond_distance
_geom_bond_site_symmetry_2
C1 C5 1.385(4) 15_565
C1 N1 1.386(3) .
C1 C2 1.414(14) .
C1 C2A 1.52(5) .
C1 C2B 1.55(5) .
C2 C3 1.372(7) .
C2 H2 0.9500 .
C3 C4 1.407(15) .
C3 H3 0.9500 .
C4 C5 1.384(4) .
C4 N1 1.391(3) .
C4 C3A 1.53(5) .
C4 C3B 1.55(5) .
C5 C1 1.385(4) 12_766
C5 C6 1.506(4) .
C6 C11 1.371(4) .
C6 C7 1.381(4) .
C7 C8 1.387(4) .
C7 H7 0.9500 .
C8 C9 1.354(5) .
C8 H8 0.9500 .
C9 C10 1.382(5) .
C9 H9 0.9500 .
C10 C11 1.390(4) .
C10 H10 0.9500 .
C11 H11 0.9500 .
N1 Ni01 1.928(2) .
C2A O1A 1.25(4) .
C2A C3A 1.378(18) .
C3A N2A 1.15(4) .
N2A O2A 1.43(2) .
O2A H2A 0.8400 .
C2B N2B 1.15(4) .
C2B C3B 1.427(18) .
C3B O1B 1.25(4) .
N2B O2B 1.45(3) .
O2B H2B 0.8400 .
Ni01 N1 1.928(2) 12_766
Ni01 N1 1.928(2) 6_564
Ni01 N1 1.928(2) 15_565

loop_
_geom_torsion_atom_site_label_1
_geom_torsion_atom_site_label_2
_geom_torsion_atom_site_label_3
_geom_torsion_atom_site_label_4
_geom_torsion
_geom_torsion_site_symmetry_1
_geom_torsion_site_symmetry_4
C5 C1 C2 C3 -175.1(5) 15_565 .
N1 C1 C2 C3 -0.9(7) . .
C2B C1 C2 C3 86(3) . .
C1 C2 C3 C4 0.1(5) . .
C2 C3 C4 C5 -169.9(4) . .
C2 C3 C4 N1 0.7(7) . .
N1 C4 C5 C1 -5.6(5) . 12_766
C3 C4 C5 C1 163.7(10) . 12_766
C3A C4 C5 C1 166(4) . 12_766
C3B C4 C5 C1 173(2) . 12_766
N1 C4 C5 C6 -179.4(3) . .
C3 C4 C5 C6 -10.1(11) . .
C3A C4 C5 C6 -7(4) . .
C3B C4 C5 C6 0(2) . .
C4 C5 C6 C11 -107.7(3) . .
C1 C5 C6 C11 78.3(4) 12_766 .
C4 C5 C6 C7 74.2(4) . .
C1 C5 C6 C7 -99.8(3) 12_766 .
C11 C6 C7 C8 -2.1(5) . .
C5 C6 C7 C8 176.0(3) . .
C6 C7 C8 C9 1.5(5) . .
C7 C8 C9 C10 -0.4(6) . .
C8 C9 C10 C11 -0.1(6) . .
C7 C6 C11 C10 1.6(5) . .
C5 C6 C11 C10 -176.5(3) . .
C9 C10 C11 C6 -0.5(6) . .
C5 C1 N1 C4 175.4(3) 15_565 .
C2 C1 N1 C4 1.3(9) . .
C2A C1 N1 C4 -3(4) . .
C2B C1 N1 C4 -16.8(17) . .
C5 C1 N1 Ni01 -2.5(4) 15_565 .
C2 C1 N1 Ni01 -176.6(9) . .
C2A C1 N1 Ni01 179(4) . .
C2B C1 N1 Ni01 165.2(17) . .
C5 C4 N1 C1 169.4(3) . .
C3 C4 N1 C1 -1.3(9) . .
C3A C4 N1 C1 -4(4) . .
C3B C4 N1 C1 -9.9(18) . .
C5 C4 N1 Ni01 -12.7(4) . .
C3 C4 N1 Ni01 176.7(9) . .
C3A C4 N1 Ni01 174(3) . .
C3B C4 N1 Ni01 168.1(17) . .
C5 C1 C2A O1A -1(9) 15_565 .
N1 C1 C2A O1A 178(5) . .
C5 C1 C2A C3A -169.3(12) 15_565 .
N1 C1 C2A C3A 10(2) . .
O1A C2A C3A N2A 0.00(5) . .
C1 C2A C3A N2A 166(9) . .
O1A C2A C3A C4 -177(9) . .
C1 C2A C3A C4 -10.8(10) . .
C5 C4 C3A N2A 20(9) . .
N1 C4 C3A N2A -167(6) . .
C5 C4 C3A C2A -163.3(14) . .
N1 C4 C3A C2A 10(2) . .
C2A C3A N2A O2A -13(5) . .
C4 C3A N2A O2A 163(6) . .
C5 C1 C2B N2B -9(5) 15_565 .
N1 C1 C2B N2B -177(4) . .
C5 C1 C2B C3B -153.5(12) 15_565 .
N1 C1 C2B C3B 38.6(19) . .
N2B C2B C3B O1B 0.00(6) . .
C1 C2B C3B O1B 144(5) . .
N2B C2B C3B C4 176(5) . .
C1 C2B C3B C4 -40.3(18) . .
C5 C4 C3B O1B 32(4) . .
N1 C4 C3B O1B -149(3) . .
C5 C4 C3B C2B -144.8(13) . .
N1 C4 C3B C2B 34.4(17) . .
C3B C2B N2B O2B -18(5) . .
C1 C2B N2B O2B -153(4) . .
C1 N1 Ni01 N1 -163.6(3) . 12_766
C4 N1 Ni01 N1 18.90(19) . 12_766
C1 N1 Ni01 N1 14.11(18) . 15_565
C4 N1 Ni01 N1 -163.4(3) . 15_565
